data_7700543
loop_
_publ_author_name
'Naito, Toshio'
'Watanabe, Naoki'
'Sakamoto, Yuuka'
'Miyaji, Yuuko'
'Shirahata, Takashi'
'Misaki, Yohji'
'Kitou, Shunsuke'
'Sawa, Hiroshi'

_publ_section_title
;
 A molecular crystal with an unprecedentedly long-lived photoexcited
 state.
;
_journal_issue 34
_journal_name_full 'Dalton transactions (Cambridge, England : 2003)'
_journal_page_first 12858
_journal_page_last 12866
_journal_paper_doi 10.1039/c9dt02377a
_journal_volume 48
_journal_year 2019
_chemical_formula_moiety '(Au C6 S10)2, C12N2H12'
_chemical_formula_sum 'C24 H12 Au2 N2 S20'
_chemical_formula_weight 1363.49
_chemical_name_systematic BPY[Au(dmit)2]2
_chemical_properties_physical Photo-sensitive
_space_group_IT_number 14
_space_group_name_Hall '-P 2ybc'
_space_group_name_H-M_alt 'P 1 21/c 1'
_symmetry_cell_setting monoclinic
_symmetry_space_group_name_Hall '-P 2ybc'
_symmetry_space_group_name_H-M 'P 1 21/c 1'
_atom_sites_solution_hydrogens geom
_atom_sites_solution_primary direct
_atom_sites_solution_secondary difmap
_audit_creation_method SHELXL-97
_audit_update_record
;
2019-06-29 deposited with the CCDC.    2019-07-04 downloaded from the CCDC.
;
_cell_angle_alpha 90.00
_cell_angle_beta 101.159(7)
_cell_angle_gamma 90.00
_cell_formula_units_Z 4
_cell_length_a 11.1847(2)
_cell_length_b 14.2589(3)
_cell_length_c 23.4445(4)
_cell_measurement_reflns_used 425497
_cell_measurement_temperature 30
_cell_measurement_theta_max 21.63
_cell_measurement_theta_min 0.84
_cell_volume 3668.28(15)
_computing_cell_refinement 'RAPID AUTO Ver 3.10'
_computing_data_collection 'RAPID AUTO Ver 3.10'
_computing_molecular_graphics 'VESTA (Momma and Izumi, 2008)'
_computing_publication_material 'VESTA (Momma and Izumi, 2008)'
_computing_structure_refinement 'SHELXL-97 (Sheldrick, 1997)'
_computing_structure_solution 'SHELXS-97 (Sheldrick, 1990)'
_diffrn_ambient_temperature 30
_diffrn_measured_fraction_theta_full 0.991
_diffrn_measured_fraction_theta_max 0.991
_diffrn_measurement_device_type IPDSC-Q
_diffrn_measurement_method oscillation
_diffrn_radiation_monochromator silicon
_diffrn_radiation_type synchrotron
_diffrn_radiation_wavelength 0.35219
_diffrn_reflns_av_R_equivalents 0.0000
_diffrn_reflns_av_sigmaI/netI 0.0348
_diffrn_reflns_limit_h_max 18
_diffrn_reflns_limit_h_min -18
_diffrn_reflns_limit_k_max 23
_diffrn_reflns_limit_k_min 0
_diffrn_reflns_limit_l_max 39
_diffrn_reflns_limit_l_min 0
_diffrn_reflns_number 17626
_diffrn_reflns_theta_full 17.07
_diffrn_reflns_theta_max 17.07
_diffrn_reflns_theta_min 0.83
_exptl_absorpt_coefficient_mu 1.324
_exptl_absorpt_correction_T_max 0.100
_exptl_absorpt_correction_T_min 0.010
_exptl_absorpt_correction_type empirical
_exptl_absorpt_process_details 'R. H. Blessing (1995) Acta Cryst. A51, 33-38.'
_exptl_crystal_colour black
_exptl_crystal_density_diffrn 2.469
_exptl_crystal_density_method 'not measured'
_exptl_crystal_description plate
_exptl_crystal_F_000 2592
_exptl_crystal_preparation 'Magnetic properties'
_exptl_crystal_recrystallization_method 'Re-crystallisation from solvent: CH3CN'
_exptl_crystal_size_max 0.12
_exptl_crystal_size_mid 0.06
_exptl_crystal_size_min 0.02
_refine_diff_density_max 6.655
_refine_diff_density_min -3.927
_refine_diff_density_rms 0.325
_refine_ls_extinction_method none
_refine_ls_goodness_of_fit_ref 1.330
_refine_ls_hydrogen_treatment mixed
_refine_ls_matrix_type full
_refine_ls_number_parameters 438
_refine_ls_number_reflns 17626
_refine_ls_number_restraints 1
_refine_ls_restrained_S_all 1.330
_refine_ls_R_factor_all 0.0534
_refine_ls_R_factor_gt 0.0516
_refine_ls_shift/su_max 0.001
_refine_ls_shift/su_mean 0.000
_refine_ls_structure_factor_coef Fsqd
_refine_ls_weighting_details 'calc w=1/[\s^2^(Fo^2^)+(0.0140P)^2^+64.4269P] where P=(Fo^2^+2Fc^2^)/3'
_refine_ls_weighting_scheme calc
_refine_ls_wR_factor_gt 0.1221
_refine_ls_wR_factor_ref 0.1228
_reflns_number_gt 17127
_reflns_number_total 17626
_reflns_threshold_expression >2sigma(I)
_cod_data_source_file c9dt02377a2.cif
_cod_data_source_block dark_30K
_cod_depositor_comments 'Adding full bibliography for 7700531--7700563.cif.'
_cod_original_cell_volume 3668.27(12)
_cod_original_sg_symbol_H-M P21/c
_cod_database_code 7700543

loop_
_symmetry_equiv_pos_as_xyz
'x, y, z'
'-x, y+1/2, -z+1/2'
'-x, -y, -z'
'x, -y-1/2, z-1/2'

loop_
_atom_site_label
_atom_site_type_symbol
_atom_site_fract_x
_atom_site_fract_y
_atom_site_fract_z
_atom_site_U_iso_or_equiv
_atom_site_adp_type
_atom_site_occupancy
_atom_site_symmetry_multiplicity
_atom_site_calc_flag
_atom_site_refinement_flags
Au01 Au 0.007099(14) 0.128843(12) 0.248335(7) 0.00494(4) Uani 1 1 d .
Au02 Au 0.507304(17) 0.15000(3) 0.257492(9) 0.00508(5) Uani 0.9123(14) 1 d P
Au03 Au 0.5010(2) 0.1202(3) 0.25175(10) 0.00508(5) Uani 0.0877(14) 1 d P
S001 S 0.25976(11) 0.12957(9) 0.40473(5) 0.00997(19) Uani 1 1 d .
S002 S 0.74375(12) 0.14442(11) 0.10492(6) 0.0129(2) Uani 1 1 d .
S003 S -0.15195(16) 0.13387(16) 0.53219(6) 0.0252(4) Uani 1 1 d .
S004 S 0.68061(15) 0.16170(13) -0.02332(6) 0.0204(3) Uani 1 1 d .
S005 S 0.18048(16) 0.11484(18) -0.03205(7) 0.0298(4) Uani 1 1 d .
S006 S 0.61067(11) 0.12809(10) 0.35247(5) 0.0113(2) Uani 1 1 d .
S007 S 0.11097(13) 0.22208(12) 0.06564(6) 0.0166(3) Uani 1 1 d .
S008 S 0.00625(12) 0.24473(9) 0.31802(5) 0.00997(19) Uani 1 1 d .
S009 S -0.09147(12) 0.03070(12) 0.43104(6) 0.0152(2) Uani 1 1 d .
S010 S 0.00802(12) 0.01169(9) 0.17953(5) 0.0109(2) Uani 1 1 d .
S011 S 0.69207(11) 0.14212(10) 0.22631(5) 0.0112(2) Uani 1 1 d .
S012 S 0.51133(12) 0.11373(12) 0.46325(6) 0.0143(2) Uani 1 1 d .
S013 S 0.49199(13) 0.17810(12) 0.05015(6) 0.0159(2) Uani 1 1 d .
S014 S 0.03669(12) 0.24383(9) 0.18187(5) 0.01038(19) Uani 1 1 d .
S015 S 0.40291(12) 0.18373(10) 0.16371(5) 0.0116(2) Uani 1 1 d .
S016 S 0.32004(11) 0.14349(10) 0.28562(5) 0.0110(2) Uani 1 1 d .
S017 S 0.31407(13) 0.10725(12) 0.53259(6) 0.0166(3) Uani 1 1 d .
S018 S 0.09006(13) 0.02019(12) 0.06458(6) 0.0161(2) Uani 1 1 d .
S019 S -0.07292(13) 0.23263(12) 0.43393(6) 0.0155(2) Uani 1 1 d .
S020 S -0.02284(12) 0.01315(9) 0.31386(6) 0.0111(2) Uani 1 1 d .
N001 N 0.6819(4) 0.3835(3) 0.25111(18) 0.0092(6) Uani 1 1 d .
N002 N 0.5095(4) 0.4198(4) 0.3208(2) 0.0134(7) Uani 1 1 d .
C001 C 0.0637(4) 0.1718(4) 0.1251(2) 0.0100(7) Uani 1 1 d .
C002 C 0.7689(5) 0.3773(4) 0.2195(2) 0.0133(8) Uani 1 1 d .
H002 H 0.8491 0.3672 0.2382 0.016 Uiso 1 1 calc R
C003 C 0.0534(4) 0.0772(4) 0.1247(2) 0.0102(7) Uani 1 1 d .
C004 C 0.3688(4) 0.1338(4) 0.3607(2) 0.0094(7) Uani 1 1 d .
C005 C 0.6400(5) 0.1600(4) 0.0405(2) 0.0146(9) Uani 1 1 d .
C006 C -0.0407(4) 0.1778(4) 0.3719(2) 0.0112(8) Uani 1 1 d .
C007 C -0.1095(5) 0.1326(5) 0.4687(2) 0.0186(11) Uani 1 1 d .
C008 C 0.5216(5) 0.1693(4) 0.1258(2) 0.0118(8) Uani 1 1 d .
C009 C 0.6392(4) 0.1541(4) 0.1515(2) 0.0110(7) Uani 1 1 d .
C010 C 0.3474(5) 0.3868(4) 0.2417(2) 0.0122(8) Uani 1 1 d .
H010 H 0.3195 0.3754 0.2023 0.015 Uiso 1 1 calc R
C011 C 0.5326(5) 0.4076(4) 0.1658(2) 0.0132(8) Uani 1 1 d .
H011 H 0.4519 0.4176 0.1479 0.016 Uiso 1 1 calc R
C012 C 0.3086(5) 0.4053(5) 0.3384(3) 0.0191(10) Uani 1 1 d .
H012 H 0.2548 0.4054 0.3641 0.023 Uiso 1 1 calc R
C013 C 0.5632(5) 0.3987(4) 0.2258(2) 0.0107(8) Uani 1 1 d .
C014 C 0.2667(5) 0.3883(4) 0.2796(2) 0.0153(9) Uani 1 1 d .
H014 H 0.1841 0.3778 0.2656 0.018 Uiso 1 1 calc R
C015 C -0.0496(4) 0.0836(4) 0.3710(2) 0.0116(8) Uani 1 1 d .
C016 C 0.4710(5) 0.4028(4) 0.2630(2) 0.0110(8) Uani 1 1 d .
C017 C 0.6403(5) 0.4388(4) 0.3424(2) 0.0141(8) Uani 1 1 d .
H05A H 0.6597 0.4315 0.3843 0.017 Uiso 1 1 calc R
H05B H 0.6593 0.5027 0.3331 0.017 Uiso 1 1 calc R
C018 C 0.7425(5) 0.3855(4) 0.1596(2) 0.0143(8) Uani 1 1 d .
H018 H 0.8036 0.3804 0.1379 0.017 Uiso 1 1 calc R
C019 C 0.4871(4) 0.1272(4) 0.3878(2) 0.0115(8) Uani 1 1 d .
C020 C 0.7139(5) 0.3717(4) 0.3146(2) 0.0139(8) Uani 1 1 d .
H05C H 0.8001 0.3837 0.3280 0.017 Uiso 1 1 calc R
H05D H 0.6969 0.3079 0.3250 0.017 Uiso 1 1 calc R
C021 C 0.6225(5) 0.4015(4) 0.1327(2) 0.0139(8) Uani 1 1 d .
H021 H 0.6023 0.4081 0.0925 0.017 Uiso 1 1 calc R
C022 C 0.4308(5) 0.4219(4) 0.3580(2) 0.0154(9) Uani 1 1 d .
H022 H 0.4597 0.4348 0.3971 0.018 Uiso 1 1 calc R
C023 C 0.3597(5) 0.1158(4) 0.4701(2) 0.0117(8) Uani 1 1 d .
C024 C 0.1328(5) 0.1181(5) 0.0303(2) 0.0192(11) Uani 1 1 d .

loop_
_atom_site_aniso_label
_atom_site_aniso_U_11
_atom_site_aniso_U_22
_atom_site_aniso_U_33
_atom_site_aniso_U_23
_atom_site_aniso_U_13
_atom_site_aniso_U_12
Au01 0.00624(6) 0.00509(7) 0.00320(6) -0.00008(4) 0.00016(4) 0.00037(4)
Au02 0.00511(6) 0.00463(13) 0.00501(7) -0.00026(7) -0.00021(5) -0.00024(6)
Au03 0.00511(6) 0.00463(13) 0.00501(7) -0.00026(7) -0.00021(5) -0.00024(6)
S001 0.0064(4) 0.0141(5) 0.0095(4) 0.0015(4) 0.0015(3) 0.0003(4)
S002 0.0093(5) 0.0203(6) 0.0097(5) -0.0012(4) 0.0032(4) 0.0004(4)
S003 0.0190(6) 0.0498(11) 0.0080(5) 0.0044(6) 0.0056(5) 0.0050(7)
S004 0.0211(6) 0.0304(8) 0.0107(5) -0.0045(5) 0.0054(5) -0.0049(6)
S005 0.0177(7) 0.0652(14) 0.0081(5) -0.0020(7) 0.0065(5) -0.0027(7)
S006 0.0067(4) 0.0181(6) 0.0086(4) 0.0021(4) 0.0004(3) -0.0001(4)
S007 0.0135(5) 0.0290(7) 0.0070(5) 0.0058(5) 0.0012(4) -0.0046(5)
S008 0.0128(5) 0.0095(5) 0.0076(4) -0.0030(3) 0.0020(4) -0.0010(4)
S009 0.0117(5) 0.0254(7) 0.0089(5) 0.0078(4) 0.0029(4) 0.0011(5)
S010 0.0151(5) 0.0086(5) 0.0094(5) -0.0019(4) 0.0034(4) -0.0007(4)
S011 0.0070(4) 0.0181(6) 0.0084(4) 0.0019(4) 0.0012(3) 0.0021(4)
S012 0.0074(4) 0.0271(7) 0.0078(4) 0.0011(4) 0.0003(4) 0.0004(4)
S013 0.0122(5) 0.0260(7) 0.0086(5) 0.0023(4) 0.0001(4) -0.0012(5)
S014 0.0145(5) 0.0089(5) 0.0073(4) 0.0023(3) 0.0013(4) -0.0009(4)
S015 0.0094(4) 0.0159(5) 0.0089(4) 0.0030(4) 0.0003(4) 0.0017(4)
S016 0.0060(4) 0.0183(6) 0.0084(4) 0.0044(4) 0.0006(3) 0.0010(4)
S017 0.0109(5) 0.0308(8) 0.0087(5) -0.0014(5) 0.0031(4) -0.0003(5)
S018 0.0135(5) 0.0279(7) 0.0072(5) -0.0049(4) 0.0024(4) 0.0034(5)
S019 0.0134(5) 0.0263(7) 0.0068(5) -0.0049(4) 0.0020(4) 0.0010(5)
S020 0.0148(5) 0.0091(5) 0.0098(5) 0.0031(4) 0.0035(4) -0.0001(4)
N001 0.0104(16) 0.0098(16) 0.0066(14) 0.0001(12) -0.0003(12) 0.0006(12)
N002 0.0133(18) 0.017(2) 0.0102(17) 0.0030(14) 0.0024(14) 0.0033(15)
C001 0.0099(17) 0.015(2) 0.0049(16) 0.0021(14) 0.0018(13) -0.0012(15)
C002 0.0130(19) 0.015(2) 0.0113(18) 0.0012(16) 0.0013(15) -0.0011(16)
C003 0.0108(17) 0.014(2) 0.0063(16) -0.0016(14) 0.0031(14) 0.0002(15)
C004 0.0081(16) 0.0120(19) 0.0079(16) 0.0017(13) 0.0012(13) 0.0011(14)
C005 0.015(2) 0.020(2) 0.0100(18) -0.0021(16) 0.0037(16) -0.0029(17)
C006 0.0087(17) 0.018(2) 0.0074(17) -0.0005(15) 0.0021(14) -0.0002(15)
C007 0.0107(19) 0.037(3) 0.0075(18) 0.0030(19) 0.0011(15) 0.002(2)
C008 0.0114(18) 0.014(2) 0.0101(18) 0.0020(15) 0.0013(14) 0.0000(15)
C009 0.0089(17) 0.016(2) 0.0082(17) 0.0000(15) 0.0030(14) 0.0014(15)
C010 0.0105(18) 0.013(2) 0.0125(19) -0.0012(15) 0.0012(15) -0.0002(15)
C011 0.0133(19) 0.018(2) 0.0076(17) -0.0004(15) 0.0005(15) -0.0005(16)
C012 0.015(2) 0.029(3) 0.014(2) 0.003(2) 0.0035(17) 0.006(2)
C013 0.0100(17) 0.014(2) 0.0079(17) 0.0017(14) 0.0005(14) -0.0007(14)
C014 0.013(2) 0.020(2) 0.013(2) 0.0021(17) 0.0037(16) 0.0019(17)
C015 0.0098(17) 0.018(2) 0.0070(17) 0.0033(15) 0.0007(14) -0.0001(15)
C016 0.0130(19) 0.013(2) 0.0072(17) 0.0013(14) 0.0027(14) 0.0011(15)
C017 0.016(2) 0.017(2) 0.0091(18) -0.0021(16) 0.0002(15) 0.0003(17)
C018 0.015(2) 0.018(2) 0.0104(18) -0.0024(16) 0.0033(16) -0.0005(17)
C019 0.0067(16) 0.018(2) 0.0091(17) 0.0002(15) 0.0001(13) -0.0017(15)
C020 0.0129(19) 0.019(2) 0.0091(18) 0.0036(16) -0.0002(15) 0.0004(17)
C021 0.014(2) 0.018(2) 0.0086(18) 0.0002(15) -0.0003(15) -0.0010(17)
C022 0.017(2) 0.019(2) 0.0097(19) 0.0019(16) 0.0029(16) 0.0033(18)
C023 0.0087(17) 0.017(2) 0.0097(17) -0.0013(15) 0.0018(14) -0.0007(15)
C024 0.012(2) 0.041(4) 0.0050(17) -0.0007(19) 0.0021(15) -0.002(2)

loop_
_atom_type_symbol
_atom_type_description
_atom_type_scat_dispersion_real
_atom_type_scat_dispersion_imag
_atom_type_scat_source
C C -0.0006 0.0003 'International Tables Vol C Tables 4.2.6.8 and 6.1.1.4'
H H 0.0000 0.0000 'International Tables Vol C Tables 4.2.6.8 and 6.1.1.4'
N N -0.0004 0.0007 'International Tables Vol C Tables 4.2.6.8 and 6.1.1.4'
S S 0.0297 0.0292 'International Tables Vol C Tables 4.2.6.8 and 6.1.1.4'
Au Au -0.6055 2.7600 'International Tables Vol C Tables 4.2.6.8 and 6.1.1.4'

loop_
_geom_angle_atom_site_label_1
_geom_angle_atom_site_label_2
_geom_angle_atom_site_label_3
_geom_angle
S020 Au01 S010 88.23(5)
S020 Au01 S008 91.11(5)
S010 Au01 S008 179.33(5)
S020 Au01 S014 179.44(5)
S010 Au01 S014 91.22(5)
S008 Au01 S014 89.44(5)
S016 Au02 S006 91.80(4)
S016 Au02 S011 174.63(5)
S006 Au02 S011 89.26(4)
S016 Au02 S015 87.79(4)
S006 Au02 S015 175.78(5)
S011 Au02 S015 91.54(4)
S015 Au03 S016 87.44(9)
S015 Au03 S011 91.10(9)
S016 Au03 S011 163.4(2)
S015 Au03 S006 154.4(2)
S016 Au03 S006 88.33(9)
S011 Au03 S006 85.88(9)
C023 S001 C004 97.0(2)
C005 S002 C009 96.8(2)
C019 S006 Au02 99.42(17)
C019 S006 Au03 99.41(17)
Au02 S006 Au03 10.36(9)
C024 S007 C001 97.1(3)
C006 S008 Au01 99.38(18)
C007 S009 C015 97.1(3)
C003 S010 Au01 99.67(17)
C009 S011 Au02 99.34(17)
C009 S011 Au03 96.91(18)
Au02 S011 Au03 10.96(9)
C023 S012 C019 97.4(2)
C005 S013 C008 97.1(3)
C001 S014 Au01 99.39(17)
C008 S015 Au03 97.55(18)
C008 S015 Au02 99.47(17)
Au03 S015 Au02 11.01(10)
C004 S016 Au02 99.65(16)
C004 S016 Au03 102.12(17)
Au02 S016 Au03 11.01(9)
C024 S018 C003 97.4(3)
C007 S019 C006 97.3(3)
C015 S020 Au01 99.59(18)
C002 N001 C013 121.5(4)
C002 N001 C020 119.5(4)
C013 N001 C020 119.0(4)
C022 N002 C016 121.7(5)
C022 N002 C017 119.9(5)
C016 N002 C017 118.4(4)
C003 C001 S007 116.3(4)
C003 C001 S014 124.2(4)
S007 C001 S014 119.4(3)
N001 C002 C018 121.5(5)
C001 C003 S010 124.4(4)
C001 C003 S018 115.9(4)
S010 C003 S018 119.6(3)
C019 C004 S001 116.9(4)
C019 C004 S016 124.3(4)
S001 C004 S016 118.8(3)
S004 C005 S002 122.6(3)
S004 C005 S013 123.8(3)
S002 C005 S013 113.6(3)
C015 C006 S008 124.4(4)
C015 C006 S019 115.7(4)
S008 C006 S019 119.8(3)
S003 C007 S019 123.5(4)
S003 C007 S009 123.5(4)
S019 C007 S009 113.0(3)
C009 C008 S013 116.2(4)
C009 C008 S015 124.1(4)
S013 C008 S015 119.7(3)
C008 C009 S011 125.0(4)
C008 C009 S002 116.2(4)
S011 C009 S002 118.8(3)
C014 C010 C016 119.4(5)
C013 C011 C021 119.9(5)
C022 C012 C014 119.0(5)
N001 C013 C011 119.0(5)
N001 C013 C016 118.8(4)
C011 C013 C016 122.2(5)
C010 C014 C012 120.2(5)
C006 C015 S009 116.7(4)
C006 C015 S020 124.3(4)
S009 C015 S020 119.0(3)
N002 C016 C010 119.2(5)
N002 C016 C013 118.2(5)
C010 C016 C013 122.6(5)
N002 C017 C020 109.0(4)
C002 C018 C021 118.3(5)
C004 C019 S006 124.6(4)
C004 C019 S012 115.3(4)
S006 C019 S012 120.0(3)
N001 C020 C017 108.8(4)
C018 C021 C011 119.9(5)
N002 C022 C012 120.5(5)
S017 C023 S001 122.7(3)
S017 C023 S012 124.0(3)
S001 C023 S012 113.4(3)
S005 C024 S018 123.8(4)
S005 C024 S007 123.1(4)
S018 C024 S007 113.0(3)

loop_
_geom_bond_atom_site_label_1
_geom_bond_atom_site_label_2
_geom_bond_distance
Au01 S020 2.3223(12)
Au01 S010 2.3237(13)
Au01 S008 2.3251(12)
Au01 S014 2.3293(12)
Au02 S016 2.3163(12)
Au02 S006 2.3229(12)
Au02 S011 2.3243(12)
Au02 S015 2.3314(13)
Au03 S015 2.326(3)
Au03 S016 2.337(3)
Au03 S011 2.348(3)
Au03 S006 2.444(3)
S001 C023 1.725(5)
S001 C004 1.743(5)
S002 C005 1.732(6)
S002 C009 1.753(5)
S003 C007 1.649(6)
S004 C005 1.645(5)
S005 C024 1.651(5)
S006 C019 1.743(5)
S007 C024 1.738(7)
S007 C001 1.739(5)
S008 C006 1.744(5)
S009 C007 1.732(7)
S009 C015 1.740(5)
S010 C003 1.742(5)
S011 C009 1.747(5)
S012 C023 1.734(5)
S012 C019 1.747(5)
S013 C005 1.733(6)
S013 C008 1.744(5)
S014 C001 1.752(5)
S015 C008 1.747(5)
S016 C004 1.745(5)
S017 C023 1.646(5)
S018 C024 1.725(7)
S018 C003 1.743(5)
S019 C007 1.730(7)
S019 C006 1.748(5)
S020 C015 1.746(5)
N001 C002 1.335(7)
N001 C013 1.363(7)
N001 C020 1.471(7)
N002 C022 1.354(7)
N002 C016 1.361(7)
N002 C017 1.478(7)
C001 C003 1.354(8)
C002 C018 1.384(7)
C004 C019 1.356(7)
C006 C015 1.346(8)
C008 C009 1.355(7)
C010 C014 1.384(8)
C010 C016 1.395(7)
C011 C013 1.386(7)
C011 C021 1.389(8)
C012 C022 1.377(9)
C012 C014 1.389(8)
C013 C016 1.476(7)
C017 C020 1.493(8)
C018 C021 1.386(8)
